data_4107443
loop_
_publ_author_name
'\'Alvaro \'Alvarez'
'Ram\'on Mac\'ias'
'Mar\'ia Jos\'e Fabra'
'Fernando J. Lahoz'
'Luis A. Oro'

_publ_contact_author_address
;
  Dr. Fernando J. Lahoz
  Departamento de Qu\'imica Inorg\'anica - I.C.M.A.
  Facultad de Ciencias
  Universidad de Zaragoza - C.S.I.C.
  50009 Zaragoza, Spain
;
_publ_contact_author_email lahoz@unizar.es
_publ_contact_author_fax '+34 976 761187'
_publ_contact_author_name 'Dr. Fernando J. Lahoz'
_publ_contact_author_phone '+34 976 761147'
_publ_section_title
;
 Reversible Ethylene Dihydrogen Mediated 11-Vertex
 nido\\rightarrowcloso\\rightarrownido Conversion in a Metallathiaborane
 Cluster
;
_journal_name_full 'Journal of the American Chemical Society'
_journal_page_first 2148
_journal_page_last 2149
_journal_paper_doi 10.1021/ja078197j
_journal_volume 130
_journal_year 2008
_chemical_formula_moiety 'C41 H45 B9 N P2 Rh S, C H Cl3, C Cl3'
_chemical_formula_sum 'C43 H46 B9 Cl6 N P2 Rh S'
_chemical_formula_weight 1083.71
_chemical_name_systematic
; 
 ? 
;
_space_group_IT_number 4
_symmetry_cell_setting monoclinic
_symmetry_space_group_name_Hall 'P 2yb'
_symmetry_space_group_name_H-M 'P 1 21 1'
_atom_sites_solution_hydrogens geom
_atom_sites_solution_primary direct
_atom_sites_solution_secondary difmap
_audit_creation_method SHELXL-97
_cell_angle_alpha 90.00
_cell_angle_beta 109.481(3)
_cell_angle_gamma 90.00
_cell_formula_units_Z 2
_cell_length_a 12.922(3)
_cell_length_b 15.436(3)
_cell_length_c 12.930(3)
_cell_measurement_reflns_used 2340
_cell_measurement_temperature 100(2)
_cell_measurement_theta_max 26.825
_cell_measurement_theta_min 2.357
_cell_volume 2431.4(9)
_computing_cell_refinement 'SAINT+ v. 6.45 (Bruker AXS, 2003)'
_computing_data_collection 'SMART v. 5.611 (Bruker AXS, 2000)'
_computing_data_reduction 'SAINT+ v. 6.45 (Bruker AXS, 2003)'
_computing_molecular_graphics 'XP program, SHELXTL v6.12, Bruker2000'
_computing_publication_material 'XCIF program, SHELXTLv6.12, BrukerAXS'
_computing_structure_refinement 'SHELXL-97 (Sheldrick, 1997)'
_computing_structure_solution 'SHELXS-97 (Sheldrick, 1990)'
_diffrn_ambient_temperature 100(2)
_diffrn_detector_area_resol_mean 8.26
_diffrn_measured_fraction_theta_full 0.988
_diffrn_measured_fraction_theta_max 0.988
_diffrn_measurement_device_type 'Bruker SMART APEX CCD system'
_diffrn_measurement_method '\w rotations with narrow frames'
_diffrn_radiation_monochromator graphite
_diffrn_radiation_source 'fine-focus sealed tube'
_diffrn_radiation_type MoK\a
_diffrn_radiation_wavelength 0.71073
_diffrn_reflns_av_R_equivalents 0.0584
_diffrn_reflns_av_sigmaI/netI 0.0965
_diffrn_reflns_limit_h_max 15
_diffrn_reflns_limit_h_min -16
_diffrn_reflns_limit_k_max 14
_diffrn_reflns_limit_k_min -19
_diffrn_reflns_limit_l_max 16
_diffrn_reflns_limit_l_min -16
_diffrn_reflns_number 15295
_diffrn_reflns_theta_full 26.98
_diffrn_reflns_theta_max 26.98
_diffrn_reflns_theta_min 1.67
_diffrn_standards_decay_% 'no decay'
_exptl_absorpt_coefficient_mu 0.823
_exptl_absorpt_correction_T_max 0.9469
_exptl_absorpt_correction_T_min 0.8795
_exptl_absorpt_correction_type multi-scan
_exptl_absorpt_process_details
; 
 SADABS: Area-Detector Absorption Correction. (1996)  Bruker-AXS 
 within SAINT+ package, v. 6.45.                    
;
_exptl_crystal_colour yellow
_exptl_crystal_density_diffrn 1.480
_exptl_crystal_description 'irregular block'
_exptl_crystal_F_000 1098
_exptl_crystal_size_max 0.16
_exptl_crystal_size_mid 0.105
_exptl_crystal_size_min 0.067
_refine_diff_density_max 0.953
_refine_diff_density_min -1.729
_refine_diff_density_rms 0.113
_refine_ls_abs_structure_details 'Flack H D (1983), Acta Cryst. A39, 876-881'
_refine_ls_abs_structure_Flack 0.15(5)
_refine_ls_extinction_method none
_refine_ls_goodness_of_fit_ref 1.044
_refine_ls_hydrogen_treatment mixed
_refine_ls_matrix_type full
_refine_ls_number_parameters 587
_refine_ls_number_reflns 7878
_refine_ls_number_restraints 25
_refine_ls_restrained_S_all 1.062
_refine_ls_R_factor_all 0.0814
_refine_ls_R_factor_gt 0.0644
_refine_ls_shift/su_max 0.001
_refine_ls_shift/su_mean 0.000
_refine_ls_structure_factor_coef Fsqd
_refine_ls_weighting_details 'calc w=1/[\s^2^(Fo^2^)+(0.0601P)^2^+2.3957P] where P=(Fo^2^+2Fc^2^)/3'
_refine_ls_weighting_scheme calc
_refine_ls_wR_factor_gt 0.1306
_refine_ls_wR_factor_ref 0.1387
_reflns_number_gt 6575
_reflns_number_total 7878
_reflns_threshold_expression >2sigma(I)
_cod_data_source_file ja078197j-file002.cif
_cod_data_source_block compound_2
_cod_original_cell_volume 2431.7(8)
_cod_database_code 4107443

loop_
_symmetry_equiv_pos_as_xyz
'x, y, z'
'-x, y+1/2, -z'

loop_
_atom_site_label
_atom_site_type_symbol
_atom_site_fract_x
_atom_site_fract_y
_atom_site_fract_z
_atom_site_U_iso_or_equiv
_atom_site_adp_type
_atom_site_occupancy
_atom_site_symmetry_multiplicity
_atom_site_calc_flag
_atom_site_refinement_flags
Rh1 Rh 0.23878(4) 0.63403(4) 0.00539(4) 0.01631(13) Uani 1 1 d DU
H1 H 0.201(5) 0.567(4) 0.074(5) 0.012(19) Uiso 1 1 d D
N1 N -0.0214(4) 0.6259(6) -0.1489(5) 0.0218(14) Uani 1 1 d .
P1 P 0.38970(16) 0.59559(14) 0.15971(16) 0.0193(4) Uani 1 1 d .
P2 P 0.18037(16) 0.75979(14) 0.07087(16) 0.0187(4) Uani 1 1 d .
S1 S 0.34523(16) 0.69282(14) -0.10184(17) 0.0210(5) Uani 1 1 d U
C1 C 0.3903(5) 0.6329(7) 0.2947(5) 0.0198(13) Uani 1 1 d .
C2 C 0.2937(6) 0.6165(6) 0.3170(6) 0.027(2) Uani 1 1 d .
H2 H 0.2327 0.5910 0.2625 0.032 Uiso 1 1 calc R
C3 C 0.2868(6) 0.6374(8) 0.4193(6) 0.0314(17) Uani 1 1 d .
H3 H 0.2210 0.6262 0.4345 0.038 Uiso 1 1 calc R
C4 C 0.3751(7) 0.6744(6) 0.4987(7) 0.032(2) Uani 1 1 d .
H4 H 0.3691 0.6914 0.5671 0.038 Uiso 1 1 calc R
C5 C 0.4731(7) 0.6868(6) 0.4781(6) 0.0283(19) Uani 1 1 d .
H5 H 0.5354 0.7095 0.5337 0.034 Uiso 1 1 calc R
C6 C 0.4797(7) 0.6657(6) 0.3755(7) 0.029(2) Uani 1 1 d .
H6 H 0.5466 0.6742 0.3616 0.035 Uiso 1 1 calc R
C7 C 0.4171(6) 0.4800(5) 0.1894(6) 0.0201(17) Uani 1 1 d .
C8 C 0.4958(6) 0.4534(6) 0.2883(6) 0.0267(19) Uani 1 1 d .
H8 H 0.5323 0.4959 0.3410 0.032 Uiso 1 1 calc R
C9 C 0.5212(7) 0.3689(6) 0.3105(7) 0.0263(19) Uani 1 1 d .
H9 H 0.5754 0.3528 0.3777 0.032 Uiso 1 1 calc R
C10 C 0.4681(7) 0.3056(6) 0.2351(7) 0.027(2) Uani 1 1 d .
H10 H 0.4853 0.2462 0.2510 0.033 Uiso 1 1 calc R
C11 C 0.3916(7) 0.3290(7) 0.1385(7) 0.029(2) Uani 1 1 d .
H11 H 0.3570 0.2860 0.0858 0.035 Uiso 1 1 calc R
C12 C 0.3633(6) 0.4175(5) 0.1160(7) 0.0215(19) Uani 1 1 d .
H12 H 0.3070 0.4334 0.0500 0.026 Uiso 1 1 calc R
C13 C 0.5206(5) 0.6342(8) 0.1511(5) 0.0241(15) Uani 1 1 d .
C14 C 0.5921(7) 0.5776(6) 0.1238(6) 0.028(2) Uani 1 1 d .
H14 H 0.5783 0.5170 0.1188 0.034 Uiso 1 1 calc R
C15 C 0.6827(7) 0.6111(7) 0.1042(8) 0.038(3) Uani 1 1 d .
H15 H 0.7310 0.5732 0.0846 0.046 Uiso 1 1 calc R
C16 C 0.7046(7) 0.6994(8) 0.1127(7) 0.038(3) Uani 1 1 d .
H16 H 0.7671 0.7219 0.0988 0.046 Uiso 1 1 calc R
C17 C 0.6339(7) 0.7540(7) 0.1417(8) 0.039(2) Uani 1 1 d .
H17 H 0.6489 0.8143 0.1502 0.047 Uiso 1 1 calc R
C18 C 0.5423(6) 0.7208(6) 0.1580(7) 0.029(2) Uani 1 1 d .
H18 H 0.4926 0.7592 0.1745 0.035 Uiso 1 1 calc R
C19 C 0.2914(6) 0.8337(5) 0.1503(6) 0.0230(17) Uani 1 1 d .
C20 C 0.3247(6) 0.8356(6) 0.2649(7) 0.0264(19) Uani 1 1 d .
H20 H 0.2889 0.7999 0.3024 0.032 Uiso 1 1 calc R
C21 C 0.4099(7) 0.8893(6) 0.3238(7) 0.0288(19) Uani 1 1 d .
H21 H 0.4319 0.8898 0.4016 0.035 Uiso 1 1 calc R
C22 C 0.4641(7) 0.9428(6) 0.2711(8) 0.027(2) Uani 1 1 d .
H22 H 0.5219 0.9800 0.3118 0.033 Uiso 1 1 calc R
C23 C 0.4314(7) 0.9398(6) 0.1592(8) 0.033(2) Uani 1 1 d .
H23 H 0.4674 0.9756 0.1220 0.039 Uiso 1 1 calc R
C24 C 0.3471(6) 0.8862(5) 0.0984(7) 0.0208(18) Uani 1 1 d .
H24 H 0.3271 0.8851 0.0208 0.025 Uiso 1 1 calc R
C25 C 0.0952(6) 0.7495(5) 0.1581(6) 0.0214(17) Uani 1 1 d .
C26 C 0.0751(7) 0.8219(6) 0.2158(7) 0.027(2) Uani 1 1 d .
H26 H 0.1075 0.8762 0.2104 0.032 Uiso 1 1 calc R
C27 C 0.0092(7) 0.8146(6) 0.2798(7) 0.029(2) Uani 1 1 d .
H27 H -0.0050 0.8637 0.3172 0.034 Uiso 1 1 calc R
C28 C -0.0368(7) 0.7341(6) 0.2892(7) 0.032(2) Uani 1 1 d .
H28 H -0.0807 0.7285 0.3350 0.038 Uiso 1 1 calc R
C29 C -0.0192(6) 0.6626(5) 0.2327(6) 0.0258(19) Uani 1 1 d .
H29 H -0.0505 0.6081 0.2394 0.031 Uiso 1 1 calc R
C30 C 0.0443(6) 0.6717(6) 0.1669(6) 0.0229(18) Uani 1 1 d .
H30 H 0.0539 0.6232 0.1259 0.027 Uiso 1 1 calc R
C31 C 0.0927(7) 0.8317(5) -0.0368(7) 0.0260(18) Uani 1 1 d .
C32 C -0.0121(7) 0.8581(5) -0.0428(7) 0.0264(19) Uani 1 1 d .
H32 H -0.0405 0.8399 0.0126 0.032 Uiso 1 1 calc R
C33 C -0.0750(7) 0.9091(6) -0.1255(6) 0.0290(19) Uani 1 1 d .
H33 H -0.1466 0.9251 -0.1276 0.035 Uiso 1 1 calc R
C34 C -0.0356(7) 0.9382(6) -0.2071(8) 0.030(2) Uani 1 1 d .
H34 H -0.0786 0.9753 -0.2639 0.036 Uiso 1 1 calc R
C35 C 0.0665(7) 0.9120(6) -0.2035(7) 0.031(2) Uani 1 1 d .
H35 H 0.0946 0.9316 -0.2585 0.038 Uiso 1 1 calc R
C36 C 0.1292(6) 0.8583(6) -0.1230(6) 0.0230(18) Uani 1 1 d .
H36 H 0.1982 0.8387 -0.1251 0.028 Uiso 1 1 calc R
C37 C -0.0578(6) 0.5602(6) -0.0994(6) 0.0238(18) Uani 1 1 d .
H37 H -0.0089 0.5150 -0.0643 0.029 Uiso 1 1 calc R
C38 C -0.1621(7) 0.5584(6) -0.0993(7) 0.0284(19) Uani 1 1 d .
H38 H -0.1851 0.5122 -0.0636 0.034 Uiso 1 1 calc R
C39 C -0.2363(6) 0.6228(7) -0.1504(7) 0.032(2) Uani 1 1 d .
H39 H -0.3103 0.6201 -0.1521 0.038 Uiso 1 1 calc R
C40 C -0.2003(6) 0.6906(6) -0.1986(7) 0.030(2) Uani 1 1 d .
H40 H -0.2486 0.7366 -0.2322 0.036 Uiso 1 1 calc R
C41 C -0.0909(6) 0.6908(6) -0.1976(6) 0.0255(18) Uani 1 1 d .
H41 H -0.0657 0.7370 -0.2314 0.031 Uiso 1 1 calc R
B1 B 0.2490(8) 0.5226(7) -0.2205(8) 0.027(2) Uani 1 1 d U
H1A H 0.2709 0.4575 -0.2454 0.032 Uiso 1 1 calc R
B2 B 0.3350(8) 0.6094(6) -0.2212(7) 0.024(2) Uani 1 1 d U
H2A H 0.4094 0.6005 -0.2461 0.029 Uiso 1 1 calc R
B3 B 0.2019(8) 0.6092(6) -0.3154(8) 0.028(2) Uani 1 1 d .
H3A H 0.1893 0.6009 -0.4048 0.033 Uiso 1 1 calc R
B4 B 0.1110(8) 0.5600(6) -0.2589(8) 0.023(2) Uani 1 1 d .
H4A H 0.0400 0.5201 -0.3100 0.028 Uiso 1 1 calc R
B5 B 0.1125(7) 0.6754(6) -0.2761(8) 0.0176(19) Uani 1 1 d .
H5A H 0.0534 0.7298 -0.3091 0.021 Uiso 1 1 calc R
B6 B 0.2509(7) 0.7072(7) -0.2542(7) 0.022(2) Uani 1 1 d .
H6A H 0.2567 0.7762 -0.2788 0.026 Uiso 1 1 calc R
B7 B 0.3231(8) 0.5616(7) -0.0897(8) 0.0217(19) Uani 1 1 d U
H7 H 0.3906 0.5228 -0.0309 0.026 Uiso 1 1 calc R
B8 B 0.1840(7) 0.5308(7) -0.1203(8) 0.025(2) Uani 1 1 d .
H8A H 0.1600 0.4710 -0.0846 0.030 Uiso 1 1 calc R
B9 B 0.0979(7) 0.6271(8) -0.1502(7) 0.0230(18) Uani 1 1 d .
H9B H 0.126(7) 0.700(6) -0.174(6) 0.028 Uiso 1 1 d .
C42 C 0.8354(8) 0.5055(8) 0.4937(7) 0.042(3) Uani 1 1 d .
H42 H 0.9144 0.5198 0.5328 0.051 Uiso 1 1 calc R
C43 C 0.2423(9) 0.3720(9) 0.5208(7) 0.059(3) Uani 1 1 d D
Cl1 Cl 0.7911(2) 0.5662(2) 0.3737(2) 0.0585(8) Uani 1 1 d .
Cl2 Cl 0.7616(3) 0.5304(3) 0.5814(2) 0.0687(9) Uani 1 1 d .
Cl3 Cl 0.8262(2) 0.3952(2) 0.4631(3) 0.0662(9) Uani 1 1 d .
Cl4 Cl 0.3059(2) 0.4028(2) 0.4309(3) 0.0648(9) Uani 1 1 d .
Cl5 Cl 0.1074(3) 0.4030(3) 0.4909(2) 0.0716(10) Uani 1 1 d .
Cl6A Cl 0.2912(6) 0.3032(5) 0.6130(6) 0.045(3) Uani 0.360(9) 1 d PD
Cl6B Cl 0.2382(4) 0.2552(4) 0.5157(6) 0.086(3) Uani 0.640(9) 1 d PD

loop_
_atom_site_aniso_label
_atom_site_aniso_U_11
_atom_site_aniso_U_22
_atom_site_aniso_U_33
_atom_site_aniso_U_23
_atom_site_aniso_U_13
_atom_site_aniso_U_12
Rh1 0.0129(3) 0.0191(3) 0.0180(2) 0.0004(3) 0.00671(18) 0.0004(3)
N1 0.017(3) 0.024(4) 0.024(3) 0.000(4) 0.007(2) -0.003(3)
P1 0.0157(10) 0.0210(11) 0.0215(10) -0.0008(8) 0.0064(8) 0.0003(8)
P2 0.0164(10) 0.0195(12) 0.0208(10) -0.0003(8) 0.0069(8) -0.0005(8)
S1 0.0156(10) 0.0244(12) 0.0255(11) 0.0001(9) 0.0103(8) -0.0002(8)
C1 0.025(3) 0.014(3) 0.023(3) -0.004(5) 0.012(3) -0.002(5)
C2 0.023(4) 0.028(6) 0.025(4) 0.008(4) 0.002(3) 0.000(3)
C3 0.033(4) 0.034(5) 0.031(4) 0.001(5) 0.016(3) -0.004(6)
C4 0.046(5) 0.029(5) 0.022(4) -0.009(4) 0.014(4) -0.008(4)
C5 0.027(4) 0.035(5) 0.019(4) -0.002(4) 0.002(3) -0.003(4)
C6 0.029(5) 0.030(5) 0.031(4) 0.000(4) 0.013(4) -0.003(4)
C7 0.016(4) 0.026(5) 0.022(4) 0.003(3) 0.011(3) 0.003(3)
C8 0.023(4) 0.035(5) 0.018(4) 0.002(4) 0.001(3) 0.001(4)
C9 0.031(5) 0.027(5) 0.024(4) 0.005(4) 0.013(4) 0.007(4)
C10 0.024(4) 0.032(6) 0.022(4) 0.002(4) 0.003(4) 0.007(4)
C11 0.029(5) 0.034(6) 0.023(4) -0.003(4) 0.008(4) -0.002(4)
C12 0.017(4) 0.019(5) 0.026(4) 0.007(4) 0.004(3) 0.003(3)
C13 0.014(3) 0.036(5) 0.020(3) 0.002(5) 0.002(3) -0.007(5)
C14 0.023(4) 0.040(6) 0.023(4) 0.000(4) 0.011(3) 0.006(4)
C15 0.018(4) 0.051(9) 0.044(5) 0.008(4) 0.008(4) 0.010(4)
C16 0.016(4) 0.067(8) 0.031(5) 0.012(5) 0.007(4) -0.008(5)
C17 0.026(5) 0.042(6) 0.045(6) 0.023(5) 0.005(4) 0.001(4)
C18 0.015(4) 0.044(6) 0.026(4) 0.006(4) 0.005(3) 0.001(4)
C19 0.013(4) 0.025(5) 0.032(4) -0.004(4) 0.008(3) 0.001(3)
C20 0.024(4) 0.024(5) 0.032(5) -0.003(4) 0.010(3) -0.006(4)
C21 0.034(5) 0.031(5) 0.020(4) -0.009(4) 0.007(3) -0.008(4)
C22 0.023(4) 0.025(5) 0.034(5) -0.002(4) 0.008(4) 0.000(4)
C23 0.025(5) 0.021(5) 0.049(6) 0.005(4) 0.008(4) -0.002(4)
C24 0.021(4) 0.021(5) 0.022(4) 0.005(4) 0.009(3) 0.000(4)
C25 0.017(4) 0.024(5) 0.023(4) 0.002(3) 0.007(3) -0.002(3)
C26 0.020(4) 0.034(5) 0.027(4) -0.001(4) 0.008(4) 0.002(4)
C27 0.031(5) 0.032(5) 0.024(4) -0.007(4) 0.011(4) 0.002(4)
C28 0.024(4) 0.040(6) 0.035(5) 0.005(4) 0.015(4) 0.004(4)
C29 0.025(4) 0.023(5) 0.032(4) -0.005(3) 0.013(3) -0.007(3)
C30 0.016(4) 0.029(5) 0.018(4) 0.000(3) 0.000(3) -0.003(3)
C31 0.028(4) 0.016(4) 0.032(5) -0.004(4) 0.007(4) -0.002(3)
C32 0.026(4) 0.024(5) 0.036(5) -0.006(4) 0.018(4) -0.004(3)
C33 0.022(4) 0.035(5) 0.028(4) -0.002(4) 0.007(3) 0.005(4)
C34 0.024(5) 0.018(5) 0.040(5) 0.002(4) -0.002(4) 0.008(4)
C35 0.037(5) 0.034(6) 0.029(5) 0.002(4) 0.018(4) -0.003(4)
C36 0.015(4) 0.030(5) 0.023(4) -0.001(4) 0.005(3) 0.000(3)
C37 0.021(4) 0.024(5) 0.023(4) -0.001(3) 0.003(3) -0.002(3)
C38 0.026(5) 0.025(5) 0.035(5) 0.003(4) 0.012(4) -0.003(4)
C39 0.018(4) 0.034(6) 0.044(5) -0.012(5) 0.012(3) 0.001(4)
C40 0.018(4) 0.033(5) 0.036(5) 0.002(4) 0.005(3) 0.012(4)
C41 0.021(4) 0.028(5) 0.025(4) -0.001(4) 0.006(3) -0.005(4)
B1 0.030(5) 0.025(5) 0.024(4) 0.001(4) 0.008(4) 0.006(4)
B2 0.030(5) 0.026(6) 0.019(4) 0.005(3) 0.013(4) 0.005(3)
B3 0.028(5) 0.036(7) 0.023(4) 0.004(4) 0.013(4) 0.006(4)
B4 0.024(5) 0.014(5) 0.030(5) -0.001(4) 0.008(4) -0.004(4)
B5 0.020(4) 0.010(5) 0.024(5) 0.005(4) 0.008(4) 0.006(4)
B6 0.010(4) 0.034(6) 0.022(5) -0.002(4) 0.004(3) 0.006(4)
B7 0.028(5) 0.025(4) 0.020(4) 0.007(4) 0.018(4) -0.001(4)
B8 0.017(4) 0.025(6) 0.032(5) -0.001(4) 0.008(4) 0.004(4)
B9 0.025(4) 0.018(5) 0.029(4) -0.001(5) 0.013(3) -0.005(5)
C42 0.022(5) 0.073(8) 0.029(5) 0.005(5) 0.004(4) -0.010(5)
C43 0.042(6) 0.108(11) 0.035(6) 0.005(6) 0.025(5) -0.004(7)
Cl1 0.0579(17) 0.075(2) 0.0452(15) 0.0158(15) 0.0212(13) -0.0020(15)
Cl2 0.073(2) 0.098(3) 0.0460(16) -0.0098(17) 0.0346(15) -0.0148(19)
Cl3 0.0494(18) 0.075(2) 0.0661(19) 0.0015(17) 0.0093(15) -0.0004(16)
Cl4 0.0536(17) 0.076(2) 0.072(2) 0.0298(18) 0.0295(15) 0.0019(16)
Cl5 0.0561(18) 0.102(3) 0.0627(19) 0.0089(18) 0.0277(15) 0.0367(19)
Cl6A 0.047(5) 0.042(5) 0.050(5) 0.016(4) 0.021(4) 0.012(3)
Cl6B 0.047(3) 0.057(4) 0.151(7) 0.034(4) 0.028(3) 0.008(3)

loop_
_atom_type_symbol
_atom_type_description
_atom_type_scat_dispersion_real
_atom_type_scat_dispersion_imag
_atom_type_scat_source
C C 0.0033 0.0016 'International Tables Vol C Tables 4.2.6.8 and 6.1.1.4'
H H 0.0000 0.0000 'International Tables Vol C Tables 4.2.6.8 and 6.1.1.4'
B B 0.0013 0.0007 'International Tables Vol C Tables 4.2.6.8 and 6.1.1.4'
N N 0.0061 0.0033 'International Tables Vol C Tables 4.2.6.8 and 6.1.1.4'
P P 0.1023 0.0942 'International Tables Vol C Tables 4.2.6.8 and 6.1.1.4'
S S 0.1246 0.1234 'International Tables Vol C Tables 4.2.6.8 and 6.1.1.4'
Cl Cl 0.1484 0.1585 'International Tables Vol C Tables 4.2.6.8 and 6.1.1.4'
Rh Rh -1.1178 0.9187 'International Tables Vol C Tables 4.2.6.8 and 6.1.1.4'

loop_
_geom_angle_atom_site_label_1
_geom_angle_atom_site_label_2
_geom_angle_atom_site_label_3
_geom_angle
B7 Rh1 B8 47.3(4)
B7 Rh1 B9 83.0(4)
B8 Rh1 B9 48.4(4)
B7 Rh1 P2 154.5(3)
B8 Rh1 P2 143.0(2)
B9 Rh1 P2 95.8(3)
B7 Rh1 P1 85.5(3)
B8 Rh1 P1 114.3(2)
B9 Rh1 P1 162.4(3)
P2 Rh1 P1 100.27(7)
B7 Rh1 S1 52.5(3)
B8 Rh1 S1 87.3(3)
B9 Rh1 S1 87.1(2)
P2 Rh1 S1 102.05(8)
P1 Rh1 S1 96.38(7)
B7 Rh1 H1 107(3)
B8 Rh1 H1 82(3)
B9 Rh1 H1 100(2)
P2 Rh1 H1 99(3)
P1 Rh1 H1 71(2)
S1 Rh1 H1 157(3)
C41 N1 C37 119.3(6)
C41 N1 B9 119.6(8)
C37 N1 B9 121.1(8)
C13 P1 C7 102.2(5)
C13 P1 C1 104.1(3)
C7 P1 C1 99.6(4)
C13 P1 Rh1 112.8(3)
C7 P1 Rh1 118.0(3)
C1 P1 Rh1 117.8(3)
C25 P2 C31 100.0(4)
C25 P2 C19 103.1(4)
C31 P2 C19 102.4(4)
C25 P2 Rh1 119.0(3)
C31 P2 Rh1 114.7(3)
C19 P2 Rh1 115.3(3)
B6 S1 B2 55.3(4)
B6 S1 B7 97.7(4)
B2 S1 B7 56.3(4)
B6 S1 Rh1 109.6(3)
B2 S1 Rh1 107.4(3)
B7 S1 Rh1 58.0(3)
C6 C1 C2 119.6(6)
C6 C1 P1 125.2(5)
C2 C1 P1 114.8(6)
C3 C2 C1 119.9(7)
C3 C2 H2 120.0
C1 C2 H2 120.0
C4 C3 C2 120.3(7)
C4 C3 H3 119.9
C2 C3 H3 119.9
C3 C4 C5 119.6(7)
C3 C4 H4 120.2
C5 C4 H4 120.2
C4 C5 C6 119.9(8)
C4 C5 H5 120.1
C6 C5 H5 120.1
C1 C6 C5 120.5(8)
C1 C6 H6 119.7
C5 C6 H6 119.7
C12 C7 C8 118.1(8)
C12 C7 P1 121.5(6)
C8 C7 P1 120.4(6)
C9 C8 C7 121.7(8)
C9 C8 H8 119.1
C7 C8 H8 119.1
C8 C9 C10 120.1(8)
C8 C9 H9 119.9
C10 C9 H9 119.9
C11 C10 C9 119.7(9)
C11 C10 H10 120.1
C9 C10 H10 120.1
C10 C11 C12 120.2(9)
C10 C11 H11 119.9
C12 C11 H11 119.9
C7 C12 C11 120.0(7)
C7 C12 H12 120.0
C11 C12 H12 120.0
C18 C13 C14 119.3(8)
C18 C13 P1 119.4(7)
C14 C13 P1 120.8(9)
C15 C14 C13 119.0(9)
C15 C14 H14 120.5
C13 C14 H14 120.5
C14 C15 C16 121.1(9)
C14 C15 H15 119.5
C16 C15 H15 119.5
C17 C16 C15 119.0(9)
C17 C16 H16 120.5
C15 C16 H16 120.5
C18 C17 C16 119.7(10)
C18 C17 H17 120.1
C16 C17 H17 120.1
C13 C18 C17 121.8(9)
C13 C18 H18 119.1
C17 C18 H18 119.1
C24 C19 C20 118.1(7)
C24 C19 P2 121.3(6)
C20 C19 P2 120.5(6)
C21 C20 C19 120.2(8)
C21 C20 H20 119.9
C19 C20 H20 119.9
C20 C21 C22 121.4(8)
C20 C21 H21 119.3
C22 C21 H21 119.3
C23 C22 C21 117.9(8)
C23 C22 H22 121.0
C21 C22 H22 121.0
C22 C23 C24 121.9(9)
C22 C23 H23 119.1
C24 C23 H23 119.1
C23 C24 C19 120.6(8)
C23 C24 H24 119.7
C19 C24 H24 119.7
C30 C25 C26 117.6(7)
C30 C25 P2 121.6(6)
C26 C25 P2 120.8(6)
C27 C26 C25 120.8(9)
C27 C26 H26 119.6
C25 C26 H26 119.6
C26 C27 C28 119.4(8)
C26 C27 H27 120.3
C28 C27 H27 120.3
C29 C28 C27 120.8(8)
C29 C28 H28 119.6
C27 C28 H28 119.6
C30 C29 C28 118.9(8)
C30 C29 H29 120.5
C28 C29 H29 120.5
C29 C30 C25 122.4(8)
C29 C30 H30 118.8
C25 C30 H30 118.8
C32 C31 C36 116.5(8)
C32 C31 P2 124.1(7)
C36 C31 P2 119.3(6)
C33 C32 C31 122.0(8)
C33 C32 H32 119.0
C31 C32 H32 119.0
C32 C33 C34 120.7(8)
C32 C33 H33 119.7
C34 C33 H33 119.7
C35 C34 C33 118.2(8)
C35 C34 H34 120.9
C33 C34 H34 120.9
C36 C35 C34 121.8(8)
C36 C35 H35 119.1
C34 C35 H35 119.1
C35 C36 C31 120.7(8)
C35 C36 H36 119.7
C31 C36 H36 119.7
C38 C37 N1 121.1(8)
C38 C37 H37 119.4
N1 C37 H37 119.4
C37 C38 C39 121.2(8)
C37 C38 H38 119.4
C39 C38 H38 119.4
C40 C39 C38 118.4(7)
C40 C39 H39 120.8
C38 C39 H39 120.8
C39 C40 C41 119.1(8)
C39 C40 H40 120.4
C41 C40 H40 120.4
N1 C41 C40 120.7(8)
N1 C41 H41 119.6
C40 C41 H41 119.6
B2 B1 B7 66.2(6)
B2 B1 B8 114.1(7)
B7 B1 B8 60.5(5)
B2 B1 B3 59.4(6)
B7 B1 B3 111.0(8)
B8 B1 B3 108.3(7)
B2 B1 B4 109.2(7)
B7 B1 B4 109.4(7)
B8 B1 B4 60.3(5)
B3 B1 B4 58.9(5)
B2 B1 H1A 117.8
B7 B1 H1A 118.6
B8 B1 H1A 120.1
B3 B1 H1A 122.5
B4 B1 H1A 122.4
B1 B2 B3 61.3(5)
B1 B2 B6 107.9(6)
B3 B2 B6 57.8(5)
B1 B2 B7 57.1(5)
B3 B2 B7 105.5(6)
B6 B2 B7 108.0(6)
B1 B2 S1 111.9(5)
B3 B2 S1 109.9(5)
B6 B2 S1 61.6(4)
B7 B2 S1 63.9(4)
B1 B2 H2A 121.1
B3 B2 H2A 122.7
B6 B2 H2A 122.4
B7 B2 H2A 122.8
S1 B2 H2A 117.6
B6 B3 B5 61.9(5)
B6 B3 B2 63.5(5)
B5 B3 B2 113.0(7)
B6 B3 B4 112.6(7)
B5 B3 B4 61.9(5)
B2 B3 B4 110.7(7)
B6 B3 B1 110.7(7)
B5 B3 B1 110.4(7)
B2 B3 B1 59.3(5)
B4 B3 B1 60.6(5)
B6 B3 H3A 118.5
B5 B3 H3A 119.1
B2 B3 H3A 119.4
B4 B3 H3A 119.7
B1 B3 H3A 121.7
B3 B4 B1 60.5(6)
B3 B4 B8 109.0(7)
B1 B4 B8 59.5(5)
B3 B4 B5 58.8(5)
B1 B4 B5 107.8(7)
B8 B4 B5 110.6(7)
B3 B4 B9 109.1(7)
B1 B4 B9 108.4(7)
B8 B4 B9 61.1(5)
B5 B4 B9 62.1(6)
B3 B4 H4A 121.7
B1 B4 H4A 122.2
B8 B4 H4A 120.6
B5 B4 H4A 120.9
B9 B4 H4A 120.4
B3 B5 B6 58.7(5)
B3 B5 B4 59.3(5)
B6 B5 B4 107.8(7)
B3 B5 B9 107.0(7)
B6 B5 B9 111.2(6)
B4 B5 B9 59.0(6)
B3 B5 H5A 139.9
B6 B5 H5A 112.0
B4 B5 H5A 139.1
B9 B5 H5A 112.3
B3 B5 H9B 125(4)
B6 B5 H9B 89(4)
B4 B5 H9B 99(4)
H5A B5 H9B 90.6
B3 B6 B5 59.4(5)
B3 B6 B2 58.7(5)
B5 B6 B2 107.2(7)
B3 B6 S1 111.8(6)
B5 B6 S1 112.6(6)
B2 B6 S1 63.1(4)
B3 B6 H6A 138.7
B5 B6 H6A 112.1
B2 B6 H6A 139.5
S1 B6 H6A 108.4
B1 B7 B8 60.3(6)
B1 B7 B2 56.7(5)
B8 B7 B2 106.4(7)
B1 B7 S1 108.1(6)
B8 B7 S1 113.8(6)
B2 B7 S1 59.8(4)
B1 B7 Rh1 120.1(6)
B8 B7 Rh1 66.9(4)
B2 B7 Rh1 120.3(6)
S1 B7 Rh1 69.5(3)
B1 B7 H7 121.5
B8 B7 H7 120.6
B2 B7 H7 122.4
S1 B7 H7 118.8
Rh1 B7 H7 108.2
B1 B8 B7 59.2(5)
B1 B8 B4 60.2(5)
B7 B8 B4 108.3(7)
B1 B8 B9 108.0(7)
B7 B8 B9 109.3(7)
B4 B8 B9 59.9(5)
B1 B8 Rh1 118.4(6)
B7 B8 Rh1 65.8(4)
B4 B8 Rh1 119.2(6)
B9 B8 Rh1 65.9(4)
B1 B8 H8A 120.5
B7 B8 H8A 121.9
B4 B8 H8A 119.7
B9 B8 H8A 121.8
Rh1 B8 H8A 110.8
N1 B9 B4 110.8(7)
N1 B9 B8 121.8(8)
B4 B9 B8 59.0(6)
N1 B9 B5 114.1(6)
B4 B9 B5 58.8(5)
B8 B9 B5 106.3(6)
N1 B9 Rh1 120.6(5)
B4 B9 Rh1 118.3(6)
B8 B9 Rh1 65.7(4)
B5 B9 Rh1 118.9(5)
N1 B9 H9B 113(4)
B4 B9 H9B 102(4)
B8 B9 H9B 126(4)
B5 B9 H9B 46(4)
Rh1 B9 H9B 88(4)
Cl1 C42 Cl3 110.2(5)
Cl1 C42 Cl2 111.8(6)
Cl3 C42 Cl2 110.5(6)
Cl1 C42 H42 108.0
Cl3 C42 H42 108.0
Cl2 C42 H42 108.0
Cl6A C43 Cl4 123.1(8)
Cl6A C43 Cl5 118.8(7)
Cl4 C43 Cl5 116.9(7)
Cl6A C43 Cl6B 49.4(5)
Cl4 C43 Cl6B 105.6(7)
Cl5 C43 Cl6B 104.7(6)

loop_
_geom_bond_atom_site_label_1
_geom_bond_atom_site_label_2
_geom_bond_distance
Rh1 B7 2.200(10)
Rh1 B8 2.217(10)
Rh1 B9 2.220(8)
Rh1 P2 2.341(2)
Rh1 P1 2.354(2)
Rh1 S1 2.431(2)
Rh1 H1 1.55(3)
N1 C41 1.353(11)
N1 C37 1.363(11)
N1 B9 1.548(9)
P1 C13 1.831(7)
P1 C7 1.834(8)
P1 C1 1.836(7)
P2 C25 1.827(8)
P2 C31 1.845(9)
P2 C19 1.852(8)
S1 B6 1.953(9)
S1 B2 1.980(9)
S1 B7 2.058(10)
C1 C6 1.371(11)
C1 C2 1.395(10)
C2 C3 1.393(11)
C2 H2 0.9500
C3 C4 1.379(11)
C3 H3 0.9500
C4 C5 1.391(12)
C4 H4 0.9500
C5 C6 1.394(11)
C5 H5 0.9500
C6 H6 0.9500
C7 C12 1.369(11)
C7 C8 1.405(10)
C8 C9 1.352(12)
C8 H8 0.9500
C9 C10 1.389(12)
C9 H9 0.9500
C10 C11 1.358(11)
C10 H10 0.9500
C11 C12 1.419(13)
C11 H11 0.9500
C12 H12 0.9500
C13 C18 1.363(15)
C13 C14 1.400(13)
C14 C15 1.380(12)
C14 H14 0.9500
C15 C16 1.388(15)
C15 H15 0.9500
C16 C17 1.383(15)
C16 H16 0.9500
C17 C18 1.369(12)
C17 H17 0.9500
C18 H18 0.9500
C19 C24 1.395(11)
C19 C20 1.398(11)
C20 C21 1.386(11)
C20 H20 0.9500
C21 C22 1.398(12)
C21 H21 0.9500
C22 C23 1.366(13)
C22 H22 0.9500
C23 C24 1.385(12)
C23 H23 0.9500
C24 H24 0.9500
C25 C30 1.391(11)
C25 C26 1.416(12)
C26 C27 1.375(11)
C26 H26 0.9500
C27 C28 1.400(13)
C27 H27 0.9500
C28 C29 1.384(12)
C28 H28 0.9500
C29 C30 1.372(11)
C29 H29 0.9500
C30 H30 0.9500
C31 C32 1.391(11)
C31 C36 1.409(11)
C32 C33 1.357(12)
C32 H32 0.9500
C33 C34 1.390(12)
C33 H33 0.9500
C34 C35 1.366(12)
C34 H34 0.9500
C35 C36 1.365(12)
C35 H35 0.9500
C36 H36 0.9500
C37 C38 1.348(11)
C37 H37 0.9500
C38 C39 1.386(12)
C38 H38 0.9500
C39 C40 1.376(13)
C39 H39 0.9500
C40 C41 1.409(11)
C40 H40 0.9500
C41 H41 0.9500
B1 B2 1.743(14)
B1 B7 1.750(14)
B1 B8 1.768(13)
B1 B3 1.779(14)
B1 B4 1.781(14)
B1 H1A 1.1200
B2 B3 1.744(13)
B2 B6 1.826(13)
B2 B7 1.907(12)
B2 H2A 1.1200
B3 B6 1.728(14)
B3 B5 1.740(13)
B3 B4 1.749(13)
B3 H3A 1.1200
B4 B8 1.783(13)
B4 B5 1.796(14)
B4 B9 1.799(14)
B4 H4A 1.1200
B5 B6 1.783(13)
B5 B9 1.856(13)
B5 H5A 1.1200
B5 H9B 1.33(8)
B6 H6A 1.1200
B7 B8 1.772(13)
B7 H7 1.1200
B8 B9 1.820(15)
B8 H8A 1.1200
B9 H9B 1.25(9)
C42 Cl1 1.738(10)
C42 Cl3 1.744(12)
C42 Cl2 1.751(10)
C42 H42 1.0000
C43 Cl6A 1.564(13)
C43 Cl4 1.700(10)
C43 Cl5 1.723(11)
C43 Cl6B 1.804(14)

loop_
_geom_torsion_atom_site_label_1
_geom_torsion_atom_site_label_2
_geom_torsion_atom_site_label_3
_geom_torsion_atom_site_label_4
_geom_torsion
B7 Rh1 P1 C13 58.7(5)
B8 Rh1 P1 C13 97.2(5)
B9 Rh1 P1 C13 108.0(8)
P2 Rh1 P1 C13 -96.2(4)
S1 Rh1 P1 C13 7.3(4)
B7 Rh1 P1 C7 -60.2(4)
B8 Rh1 P1 C7 -21.7(4)
B9 Rh1 P1 C7 -11.0(8)
P2 Rh1 P1 C7 144.8(3)
S1 Rh1 P1 C7 -111.7(3)
B7 Rh1 P1 C1 -179.9(4)
B8 Rh1 P1 C1 -141.4(4)
B9 Rh1 P1 C1 -130.6(8)
P2 Rh1 P1 C1 25.2(4)
S1 Rh1 P1 C1 128.7(4)
B7 Rh1 P2 C25 177.7(7)
B8 Rh1 P2 C25 78.2(5)
B9 Rh1 P2 C25 91.7(4)
P1 Rh1 P2 C25 -81.2(3)
S1 Rh1 P2 C25 180.0(3)
B7 Rh1 P2 C31 59.5(7)
B8 Rh1 P2 C31 -40.0(5)
B9 Rh1 P2 C31 -26.5(4)
P1 Rh1 P2 C31 160.6(3)
S1 Rh1 P2 C31 61.8(3)
B7 Rh1 P2 C19 -59.1(7)
B8 Rh1 P2 C19 -158.6(5)
B9 Rh1 P2 C19 -145.1(4)
P1 Rh1 P2 C19 42.1(3)
S1 Rh1 P2 C19 -56.8(3)
B7 Rh1 S1 B6 86.8(5)
B8 Rh1 S1 B6 51.9(4)
B9 Rh1 S1 B6 3.4(5)
P2 Rh1 S1 B6 -92.0(3)
P1 Rh1 S1 B6 166.0(3)
B7 Rh1 S1 B2 28.2(4)
B8 Rh1 S1 B2 -6.7(4)
B9 Rh1 S1 B2 -55.2(4)
P2 Rh1 S1 B2 -150.5(3)
P1 Rh1 S1 B2 107.5(3)
B8 Rh1 S1 B7 -34.9(4)
B9 Rh1 S1 B7 -83.4(5)
P2 Rh1 S1 B7 -178.8(3)
P1 Rh1 S1 B7 79.3(4)
C13 P1 C1 C6 -11.9(10)
C7 P1 C1 C6 93.5(9)
Rh1 P1 C1 C6 -137.6(7)
C13 P1 C1 C2 175.4(7)
C7 P1 C1 C2 -79.2(7)
Rh1 P1 C1 C2 49.7(8)
C6 C1 C2 C3 3.2(14)
P1 C1 C2 C3 176.3(8)
C1 C2 C3 C4 0.0(15)
C2 C3 C4 C5 -3.2(15)
C3 C4 C5 C6 3.2(14)
C2 C1 C6 C5 -3.2(14)
P1 C1 C6 C5 -175.6(7)
C4 C5 C6 C1 0.0(14)
C13 P1 C7 C12 -114.3(7)
C1 P1 C7 C12 138.9(6)
Rh1 P1 C7 C12 10.1(7)
C13 P1 C7 C8 64.7(7)
C1 P1 C7 C8 -42.2(7)
Rh1 P1 C7 C8 -170.9(5)
C12 C7 C8 C9 1.9(12)
P1 C7 C8 C9 -177.1(6)
C7 C8 C9 C10 -0.7(13)
C8 C9 C10 C11 0.8(13)
C9 C10 C11 C12 -2.1(13)
C8 C7 C12 C11 -3.1(12)
P1 C7 C12 C11 175.8(6)
C10 C11 C12 C7 3.3(12)
C7 P1 C13 C18 -163.2(6)
C1 P1 C13 C18 -59.8(7)
Rh1 P1 C13 C18 69.0(6)
C7 P1 C13 C14 25.0(7)
C1 P1 C13 C14 128.4(6)
Rh1 P1 C13 C14 -102.8(6)
C18 C13 C14 C15 -0.2(11)
P1 C13 C14 C15 171.6(6)
C13 C14 C15 C16 0.9(13)
C14 C15 C16 C17 0.2(14)
C15 C16 C17 C18 -2.1(13)
C14 C13 C18 C17 -1.7(12)
P1 C13 C18 C17 -173.7(6)
C16 C17 C18 C13 2.9(13)
C25 P2 C19 C24 -153.3(7)
C31 P2 C19 C24 -49.8(7)
Rh1 P2 C19 C24 75.4(7)
C25 P2 C19 C20 29.4(8)
C31 P2 C19 C20 132.9(7)
Rh1 P2 C19 C20 -101.9(6)
C24 C19 C20 C21 0.8(12)
P2 C19 C20 C21 178.2(7)
C19 C20 C21 C22 0.2(13)
C20 C21 C22 C23 -0.7(13)
C21 C22 C23 C24 0.1(14)
C22 C23 C24 C19 0.9(13)
C20 C19 C24 C23 -1.4(12)
P2 C19 C24 C23 -178.8(7)
C31 P2 C25 C30 111.1(7)
C19 P2 C25 C30 -143.5(6)
Rh1 P2 C25 C30 -14.4(7)
C31 P2 C25 C26 -66.3(7)
C19 P2 C25 C26 39.1(7)
Rh1 P2 C25 C26 168.1(5)
C30 C25 C26 C27 1.2(12)
P2 C25 C26 C27 178.7(6)
C25 C26 C27 C28 1.2(13)
C26 C27 C28 C29 -1.7(13)
C27 C28 C29 C30 -0.1(13)
C28 C29 C30 C25 2.6(12)
C26 C25 C30 C29 -3.1(11)
P2 C25 C30 C29 179.4(6)
C25 P2 C31 C32 -5.1(8)
C19 P2 C31 C32 -111.0(7)
Rh1 P2 C31 C32 123.4(7)
C25 P2 C31 C36 179.0(7)
C19 P2 C31 C36 73.1(7)
Rh1 P2 C31 C36 -52.5(7)
C36 C31 C32 C33 -2.0(12)
P2 C31 C32 C33 -178.0(7)
C31 C32 C33 C34 -1.0(13)
C32 C33 C34 C35 1.9(14)
C33 C34 C35 C36 0.4(14)
C34 C35 C36 C31 -3.5(14)
C32 C31 C36 C35 4.2(12)
P2 C31 C36 C35 -179.6(7)
C41 N1 C37 C38 0.8(12)
B9 N1 C37 C38 -179.2(8)
N1 C37 C38 C39 0.6(13)
C37 C38 C39 C40 -2.0(13)
C38 C39 C40 C41 2.0(13)
C37 N1 C41 C40 -0.7(11)
B9 N1 C41 C40 179.2(8)
C39 C40 C41 N1 -0.7(12)
B7 B1 B2 B3 -135.9(7)
B8 B1 B2 B3 -97.8(8)
B4 B1 B2 B3 -32.5(6)
B7 B1 B2 B6 -100.3(7)
B8 B1 B2 B6 -62.2(8)
B3 B1 B2 B6 35.6(6)
B4 B1 B2 B6 3.0(8)
B8 B1 B2 B7 38.1(7)
B3 B1 B2 B7 135.9(7)
B4 B1 B2 B7 103.3(8)
B7 B1 B2 S1 -34.5(6)
B8 B1 B2 S1 3.6(9)
B3 B1 B2 S1 101.4(6)
B4 B1 B2 S1 68.9(7)
B6 S1 B2 B1 -99.1(7)
B7 S1 B2 B1 31.9(6)
Rh1 S1 B2 B1 3.1(6)
B6 S1 B2 B3 -33.0(5)
B7 S1 B2 B3 98.1(7)
Rh1 S1 B2 B3 69.3(5)
B7 S1 B2 B6 131.0(6)
Rh1 S1 B2 B6 102.2(4)
B6 S1 B2 B7 -131.0(6)
Rh1 S1 B2 B7 -28.8(4)
B1 B2 B3 B6 139.2(7)
B7 B2 B3 B6 101.8(7)
S1 B2 B3 B6 34.4(5)
B1 B2 B3 B5 100.8(8)
B6 B2 B3 B5 -38.3(6)
B7 B2 B3 B5 63.5(8)
S1 B2 B3 B5 -3.9(8)
B1 B2 B3 B4 33.5(7)
B6 B2 B3 B4 -105.6(7)
B7 B2 B3 B4 -3.8(9)
S1 B2 B3 B4 -71.2(7)
B6 B2 B3 B1 -139.2(7)
B7 B2 B3 B1 -37.4(6)
S1 B2 B3 B1 -104.7(6)
B2 B1 B3 B6 -38.7(6)
B7 B1 B3 B6 4.3(9)
B8 B1 B3 B6 69.0(8)
B4 B1 B3 B6 104.9(7)
B2 B1 B3 B5 -105.3(7)
B7 B1 B3 B5 -62.3(9)
B8 B1 B3 B5 2.4(9)
B4 B1 B3 B5 38.3(7)
B7 B1 B3 B2 43.1(6)
B8 B1 B3 B2 107.7(7)
B4 B1 B3 B2 143.6(7)
B2 B1 B3 B4 -143.6(7)
B7 B1 B3 B4 -100.6(8)
B8 B1 B3 B4 -36.0(7)
B6 B3 B4 B1 -101.9(7)
B5 B3 B4 B1 -138.8(7)
B2 B3 B4 B1 -33.0(7)
B6 B3 B4 B8 -66.1(9)
B5 B3 B4 B8 -103.0(8)
B2 B3 B4 B8 2.7(9)
B1 B3 B4 B8 35.8(7)
B6 B3 B4 B5 36.9(7)
B2 B3 B4 B5 105.8(7)
B1 B3 B4 B5 138.8(7)
B6 B3 B4 B9 -1.1(9)
B5 B3 B4 B9 -38.0(6)
B2 B3 B4 B9 67.8(8)
B1 B3 B4 B9 100.8(7)
B2 B1 B4 B3 32.7(6)
B7 B1 B4 B3 103.4(8)
B8 B1 B4 B3 140.1(7)
B2 B1 B4 B8 -107.4(7)
B7 B1 B4 B8 -36.7(7)
B3 B1 B4 B8 -140.1(7)
B2 B1 B4 B5 -3.5(9)
B7 B1 B4 B5 67.1(9)
B8 B1 B4 B5 103.8(8)
B3 B1 B4 B5 -36.3(6)
B2 B1 B4 B9 -69.3(8)
B7 B1 B4 B9 1.4(9)
B8 B1 B4 B9 38.1(7)
B3 B1 B4 B9 -102.0(7)
B2 B3 B5 B6 39.0(6)
B4 B3 B5 B6 141.0(7)
B1 B3 B5 B6 103.3(7)
B6 B3 B5 B4 -141.0(7)
B2 B3 B5 B4 -102.0(7)
B1 B3 B5 B4 -37.8(7)
B6 B3 B5 B9 -104.9(7)
B2 B3 B5 B9 -65.9(8)
B4 B3 B5 B9 36.2(6)
B1 B3 B5 B9 -1.6(9)
B1 B4 B5 B3 37.0(6)
B8 B4 B5 B3 100.3(7)
B9 B4 B5 B3 138.8(6)
B3 B4 B5 B6 -34.4(6)
B1 B4 B5 B6 2.6(9)
B8 B4 B5 B6 65.9(8)
B9 B4 B5 B6 104.5(7)
B3 B4 B5 B9 -138.8(6)
B1 B4 B5 B9 -101.8(7)
B8 B4 B5 B9 -38.5(6)
B2 B3 B6 B5 -139.6(6)
B4 B3 B6 B5 -36.9(7)
B1 B3 B6 B5 -102.7(7)
B5 B3 B6 B2 139.6(6)
B4 B3 B6 B2 102.7(7)
B1 B3 B6 B2 36.9(6)
B5 B3 B6 S1 104.1(6)
B2 B3 B6 S1 -35.5(5)
B4 B3 B6 S1 67.2(8)
B1 B3 B6 S1 1.4(8)
B4 B5 B6 B3 34.6(6)
B9 B5 B6 B3 97.5(7)
B3 B5 B6 B2 -35.4(6)
B4 B5 B6 B2 -0.8(8)
B9 B5 B6 B2 62.1(8)
B3 B5 B6 S1 -102.8(7)
B4 B5 B6 S1 -68.2(8)
B9 B5 B6 S1 -5.3(9)
B1 B2 B6 B3 -37.1(6)
B7 B2 B6 B3 -97.4(7)
S1 B2 B6 B3 -142.8(6)
B1 B2 B6 B5 -1.4(8)
B3 B2 B6 B5 35.7(6)
B7 B2 B6 B5 -61.7(8)
S1 B2 B6 B5 -107.1(6)
B1 B2 B6 S1 105.7(6)
B3 B2 B6 S1 142.8(6)
B7 B2 B6 S1 45.4(5)
B2 S1 B6 B3 33.8(5)
B7 S1 B6 B3 -5.5(6)
Rh1 S1 B6 B3 -64.1(6)
B2 S1 B6 B5 98.5(7)
B7 S1 B6 B5 59.3(6)
Rh1 S1 B6 B5 0.6(7)
B7 S1 B6 B2 -39.3(5)
Rh1 S1 B6 B2 -98.0(4)
B2 B1 B7 B8 139.7(7)
B3 B1 B7 B8 99.8(7)
B4 B1 B7 B8 36.6(7)
B8 B1 B7 B2 -139.7(7)
B3 B1 B7 B2 -39.9(6)
B4 B1 B7 B2 -103.1(8)
B2 B1 B7 S1 32.1(5)
B8 B1 B7 S1 -107.6(7)
B3 B1 B7 S1 -7.9(8)
B4 B1 B7 S1 -71.0(7)
B2 B1 B7 Rh1 108.4(7)
B8 B1 B7 Rh1 -31.3(6)
B3 B1 B7 Rh1 68.5(8)
B4 B1 B7 Rh1 5.4(10)
B3 B2 B7 B1 39.4(6)
B6 B2 B7 B1 100.0(7)
S1 B2 B7 B1 144.2(6)
B1 B2 B7 B8 -35.8(6)
B3 B2 B7 B8 3.6(8)
B6 B2 B7 B8 64.2(8)
S1 B2 B7 B8 108.4(6)
B1 B2 B7 S1 -144.2(6)
B3 B2 B7 S1 -104.9(6)
B6 B2 B7 S1 -44.2(5)
B1 B2 B7 Rh1 -108.2(7)
B3 B2 B7 Rh1 -68.8(8)
B6 B2 B7 Rh1 -8.2(9)
S1 B2 B7 Rh1 36.0(5)
B6 S1 B7 B1 7.8(6)
B2 S1 B7 B1 -30.9(5)
Rh1 S1 B7 B1 116.2(6)
B6 S1 B7 B8 -57.0(6)
B2 S1 B7 B8 -95.7(7)
Rh1 S1 B7 B8 51.4(5)
B6 S1 B7 B2 38.7(5)
Rh1 S1 B7 B2 147.1(5)
B6 S1 B7 Rh1 -108.4(3)
B2 S1 B7 Rh1 -147.1(5)
B8 Rh1 B7 B1 29.4(6)
B9 Rh1 B7 B1 -7.8(7)
P2 Rh1 B7 B1 -96.8(8)
P1 Rh1 B7 B1 158.8(7)
S1 Rh1 B7 B1 -99.6(7)
B9 Rh1 B7 B8 -37.2(5)
P2 Rh1 B7 B8 -126.1(6)
P1 Rh1 B7 B8 129.4(4)
S1 Rh1 B7 B8 -128.9(5)
B8 Rh1 B7 B2 96.1(8)
B9 Rh1 B7 B2 58.9(7)
P2 Rh1 B7 B2 -30.1(11)
P1 Rh1 B7 B2 -134.5(6)
S1 Rh1 B7 B2 -32.9(5)
B8 Rh1 B7 S1 128.9(5)
B9 Rh1 B7 S1 91.7(4)
P2 Rh1 B7 S1 2.8(8)
P1 Rh1 B7 S1 -101.6(2)
B2 B1 B8 B7 -40.4(7)
B3 B1 B8 B7 -104.3(8)
B4 B1 B8 B7 -139.6(7)
B2 B1 B8 B4 99.2(8)
B7 B1 B8 B4 139.6(7)
B3 B1 B8 B4 35.3(6)
B2 B1 B8 B9 61.8(8)
B7 B1 B8 B9 102.2(7)
B3 B1 B8 B9 -2.1(9)
B4 B1 B8 B9 -37.5(6)
B2 B1 B8 Rh1 -10.0(9)
B7 B1 B8 Rh1 30.4(6)
B3 B1 B8 Rh1 -73.9(8)
B4 B1 B8 Rh1 -109.2(7)
B2 B7 B8 B1 34.3(6)
S1 B7 B8 B1 97.9(6)
Rh1 B7 B8 B1 150.8(6)
B1 B7 B8 B4 -36.3(7)
B2 B7 B8 B4 -2.0(9)
S1 B7 B8 B4 61.7(8)
Rh1 B7 B8 B4 114.5(6)
B1 B7 B8 B9 -99.9(7)
B2 B7 B8 B9 -65.6(8)
S1 B7 B8 B9 -2.0(8)
Rh1 B7 B8 B9 50.8(5)
B1 B7 B8 Rh1 -150.8(6)
B2 B7 B8 Rh1 -116.5(6)
S1 B7 B8 Rh1 -52.8(4)
B3 B4 B8 B1 -36.2(7)
B5 B4 B8 B1 -99.0(8)
B9 B4 B8 B1 -138.0(7)
B3 B4 B8 B7 -0.3(9)
B1 B4 B8 B7 35.9(7)
B5 B4 B8 B7 -63.1(9)
B9 B4 B8 B7 -102.1(7)
B3 B4 B8 B9 101.8(7)
B1 B4 B8 B9 138.0(7)
B5 B4 B8 B9 39.0(7)
B3 B4 B8 Rh1 71.7(8)
B1 B4 B8 Rh1 107.9(7)
B5 B4 B8 Rh1 8.9(9)
B9 B4 B8 Rh1 -30.1(6)
B7 Rh1 B8 B1 -28.5(6)
B9 Rh1 B8 B1 98.2(7)
P2 Rh1 B8 B1 116.3(6)
P1 Rh1 B8 B1 -86.1(6)
S1 Rh1 B8 B1 9.7(6)
B9 Rh1 B8 B7 126.7(6)
P2 Rh1 B8 B7 144.7(4)
P1 Rh1 B8 B7 -57.6(5)
S1 Rh1 B8 B7 38.2(4)
B7 Rh1 B8 B4 -98.3(8)
B9 Rh1 B8 B4 28.4(5)
P2 Rh1 B8 B4 46.5(8)
P1 Rh1 B8 B4 -155.9(5)
S1 Rh1 B8 B4 -60.1(6)
B7 Rh1 B8 B9 -126.7(6)
P2 Rh1 B8 B9 18.1(6)
P1 Rh1 B8 B9 175.7(3)
S1 Rh1 B8 B9 -88.5(4)
C41 N1 B9 B4 -97.7(10)
C37 N1 B9 B4 82.3(9)
C41 N1 B9 B8 -163.3(7)
C37 N1 B9 B8 16.7(11)
C41 N1 B9 B5 -33.5(11)
C37 N1 B9 B5 146.4(7)
C41 N1 B9 Rh1 118.0(8)
C37 N1 B9 Rh1 -62.1(11)
B3 B4 B9 N1 142.9(8)
B1 B4 B9 N1 -152.9(7)
B8 B4 B9 N1 -115.5(9)
B5 B4 B9 N1 106.3(8)
B3 B4 B9 B8 -101.7(7)
B1 B4 B9 B8 -37.4(6)
B5 B4 B9 B8 -138.2(7)
B3 B4 B9 B5 36.6(6)
B1 B4 B9 B5 100.8(7)
B8 B4 B9 B5 138.2(7)
B3 B4 B9 Rh1 -71.9(8)
B1 B4 B9 Rh1 -7.6(9)
B8 B4 B9 Rh1 29.8(6)
B5 B4 B9 Rh1 -108.4(7)
B1 B8 B9 N1 134.2(7)
B7 B8 B9 N1 -163.0(7)
B4 B8 B9 N1 96.6(8)
Rh1 B8 B9 N1 -112.1(7)
B1 B8 B9 B4 37.6(6)
B7 B8 B9 B4 100.5(7)
Rh1 B8 B9 B4 151.3(6)
B1 B8 B9 B5 1.2(8)
B7 B8 B9 B5 64.0(8)
B4 B8 B9 B5 -36.4(6)
Rh1 B8 B9 B5 114.8(6)
B1 B8 B9 Rh1 -113.7(6)
B7 B8 B9 Rh1 -50.8(5)
B4 B8 B9 Rh1 -151.3(6)
B3 B5 B9 N1 -136.9(8)
B6 B5 B9 N1 160.8(8)
B4 B5 B9 N1 -100.6(9)
B3 B5 B9 B4 -36.3(6)
B6 B5 B9 B4 -98.6(7)
B3 B5 B9 B8 0.3(8)
B6 B5 B9 B8 -62.1(8)
B4 B5 B9 B8 36.5(7)
B3 B5 B9 Rh1 71.1(9)
B6 B5 B9 Rh1 8.7(10)
B4 B5 B9 Rh1 107.4(8)
B7 Rh1 B9 N1 150.3(9)
B8 Rh1 B9 N1 113.9(10)
P2 Rh1 B9 N1 -55.3(8)
P1 Rh1 B9 N1 100.8(10)
S1 Rh1 B9 N1 -157.1(8)
B7 Rh1 B9 B4 8.6(7)
B8 Rh1 B9 B4 -27.9(6)
P2 Rh1 B9 B4 162.9(6)
P1 Rh1 B9 B4 -41.0(11)
S1 Rh1 B9 B4 61.1(6)
B7 Rh1 B9 B8 36.4(5)
P2 Rh1 B9 B8 -169.2(4)
P1 Rh1 B9 B8 -13.1(9)
S1 Rh1 B9 B8 89.0(4)
B7 Rh1 B9 B5 -59.5(7)
B8 Rh1 B9 B5 -95.9(7)
P2 Rh1 B9 B5 94.9(7)
P1 Rh1 B9 B5 -109.0(9)
S1 Rh1 B9 B5 -6.9(7)
